data_2232081
loop_
_publ_author_name
'Li, Ping'
'Wang, Hai'
'Zhang, XiMan'
'Chen, HongYu'

_publ_section_title
;
 1-Bromo-4-methyl-2-nitrobenzene
;
_journal_coeditor_code VM2119
_journal_issue 10
_journal_name_full 'Acta Crystallographica Section E'
_journal_page_first o2641
_journal_paper_doi 10.1107/S1600536811036439
_journal_volume 67
_journal_year 2011
_chemical_formula_iupac 'C7 H6 Br N O2'
_chemical_formula_moiety 'C7 H6 Br N O2'
_chemical_formula_sum 'C7 H6 Br N O2'
_chemical_formula_weight 216.04
_chemical_name_systematic
;
 1-Bromo-4-methyl-2-nitrobenzene
;
_space_group_IT_number 33
_symmetry_cell_setting orthorhombic
_symmetry_space_group_name_Hall 'P 2c -2n'
_symmetry_space_group_name_H-M 'P n a 21'
_atom_sites_solution_hydrogens geom
_atom_sites_solution_primary direct
_atom_sites_solution_secondary difmap
_audit_creation_method SHELXL-97
_cell_angle_alpha 90.000
_cell_angle_beta 90.000
_cell_angle_gamma 90.000
_cell_formula_units_Z 4
_cell_length_a 13.016(5)
_cell_length_b 14.617(5)
_cell_length_c 4.037(5)
_cell_measurement_reflns_used 1057
_cell_measurement_temperature 180.6
_cell_measurement_theta_max 28.8453
_cell_measurement_theta_min 3.1238
_cell_volume 768.1(10)
_computing_cell_refinement
;
CrysAlis PRO (Oxford Diffraction, 2010)
;
_computing_data_collection
;
CrysAlis PRO (Oxford Diffraction, 2010)
;
_computing_data_reduction
;
CrysAlis PRO (Oxford Diffraction, 2010)
;
_computing_molecular_graphics 'SHELXTL (Sheldrick, 2008 )'
_computing_publication_material 'WinGX (Farrugia,1999)'
_computing_structure_refinement 'SHELXL-97 (Sheldrick, 2008 )'
_computing_structure_solution 'SIR97 (Altomare <i>et al.</i>,1999)'
_diffrn_ambient_temperature 180.6
_diffrn_measured_fraction_theta_full 0.998
_diffrn_measured_fraction_theta_max 0.998
_diffrn_measurement_device_type 'Oxford Diffraction MODEL NAME? CCD area-detector'
_diffrn_measurement_method 'phi and omega scans'
_diffrn_radiation_monochromator graphite
_diffrn_radiation_source 'fine-focus sealed tube'
_diffrn_radiation_type MoK\a
_diffrn_radiation_wavelength 0.71073
_diffrn_reflns_av_R_equivalents 0.0417
_diffrn_reflns_av_sigmaI/netI 0.0555
_diffrn_reflns_limit_h_max 16
_diffrn_reflns_limit_h_min -13
_diffrn_reflns_limit_k_max 18
_diffrn_reflns_limit_k_min -18
_diffrn_reflns_limit_l_max 5
_diffrn_reflns_limit_l_min -4
_diffrn_reflns_number 3749
_diffrn_reflns_theta_full 26.37
_diffrn_reflns_theta_max 26.37
_diffrn_reflns_theta_min 3.13
_exptl_absorpt_coefficient_mu 5.296
_exptl_absorpt_correction_T_max 0.68973
_exptl_absorpt_correction_T_min 0.62671
_exptl_absorpt_correction_type multi-scan
_exptl_absorpt_process_details
;
(CrysAlis PRO; Oxford Diffraction, 2010)
;
_exptl_crystal_colour 'pale yellow'
_exptl_crystal_density_diffrn 1.868
_exptl_crystal_density_method 'not measured'
_exptl_crystal_description BLOCK
_exptl_crystal_F_000 424
_exptl_crystal_size_max 0.16
_exptl_crystal_size_mid 0.12
_exptl_crystal_size_min 0.10
_refine_diff_density_max 0.849
_refine_diff_density_min -0.453
_refine_ls_abs_structure_details 'Flack (1983), 556 Friedel pairs'
_refine_ls_abs_structure_Flack -0.04(4)
_refine_ls_extinction_method none
_refine_ls_goodness_of_fit_ref 1.186
_refine_ls_hydrogen_treatment constr
_refine_ls_matrix_type full
_refine_ls_number_parameters 102
_refine_ls_number_reflns 1446
_refine_ls_number_restraints 25
_refine_ls_restrained_S_all 1.240
_refine_ls_R_factor_all 0.0671
_refine_ls_R_factor_gt 0.0529
_refine_ls_shift/su_max 0.000
_refine_ls_shift/su_mean 0.000
_refine_ls_structure_factor_coef Fsqd
_refine_ls_weighting_details 'calc w=1/[\s^2^(Fo^2^)+(0.0631P)^2^+0.0000P] where P=(Fo^2^+2Fc^2^)/3'
_refine_ls_weighting_scheme calc
_refine_ls_wR_factor_gt 0.1243
_refine_ls_wR_factor_ref 0.1313
_reflns_number_gt 1189
_reflns_number_total 1446
_reflns_threshold_expression >2sigma(I)
_cod_data_source_file vm2119.cif
_cod_data_source_block I
_cod_original_sg_symbol_Hall 'P 2c -2n '
_cod_original_sg_symbol_H-M 'P n a 21 '
_cod_database_code 2232081
_cod_database_fobs_code 2232081

loop_
_symmetry_equiv_pos_as_xyz
'x, y, z'
'-x, -y, z+1/2'
'-x+1/2, y+1/2, z+1/2'
'x+1/2, -y+1/2, z'

loop_
_atom_site_type_symbol
_atom_site_label
_atom_site_fract_x
_atom_site_fract_y
_atom_site_fract_z
_atom_site_U_iso_or_equiv
_atom_site_adp_type
_atom_site_calc_flag
_atom_site_refinement_flags
_atom_site_occupancy
_atom_site_symmetry_multiplicity
Br Br1 0.38514(5) 0.46896(5) -0.1387(5) 0.0399(3) Uani d . 1 1
C C1 0.1871(6) 0.4507(5) 0.1963(18) 0.0252(17) Uani d . 1 1
C C2 0.2674(5) 0.4080(5) 0.0313(18) 0.0233(16) Uani d . 1 1
C C3 0.2651(6) 0.3145(5) -0.003(2) 0.0307(18) Uani d . 1 1
H H3 0.3182 0.2847 -0.1126 0.037 Uiso calc R 1 1
C C4 0.1847(6) 0.2649(5) 0.1252(19) 0.0298(17) Uani d . 1 1
H H4 0.1855 0.2016 0.1034 0.036 Uiso calc R 1 1
C C5 0.1030(6) 0.3055(6) 0.2844(19) 0.035(3) Uani d . 1 1
C C6 0.1046(5) 0.4002(5) 0.314(2) 0.026(2) Uani d . 1 1
H H6 0.0496 0.4301 0.4135 0.032 Uiso calc R 1 1
C C7 0.0156(6) 0.2492(6) 0.422(2) 0.044(2) Uani d . 1 1
H H7A 0.0271 0.1857 0.3726 0.067 Uiso calc R 1 1
H H7B -0.0478 0.2686 0.3221 0.067 Uiso calc R 1 1
H H7C 0.0118 0.2575 0.6572 0.067 Uiso calc R 1 1
N N1 0.1794(8) 0.5505(5) 0.2441(19) 0.046(2) Uani d U 1 1
O O1 0.1192(6) 0.5797(5) 0.451(2) 0.073(3) Uani d U 1 1
O O2 0.2367(7) 0.5997(5) 0.110(2) 0.085(2) Uani d U 1 1

loop_
_atom_site_aniso_label
_atom_site_aniso_U_11
_atom_site_aniso_U_22
_atom_site_aniso_U_33
_atom_site_aniso_U_12
_atom_site_aniso_U_13
_atom_site_aniso_U_23
Br1 0.0283(4) 0.0560(5) 0.0354(4) -0.0095(3) 0.0030(6) 0.0041(6)
C1 0.023(4) 0.030(4) 0.022(4) 0.004(3) -0.010(3) -0.002(3)
C2 0.006(4) 0.040(4) 0.024(4) -0.002(3) 0.001(3) 0.008(3)
C3 0.014(4) 0.043(4) 0.034(4) 0.004(3) -0.004(3) -0.001(3)
C4 0.025(5) 0.030(4) 0.035(4) -0.001(3) -0.012(3) 0.002(3)
C5 0.020(4) 0.045(4) 0.042(7) -0.012(3) -0.014(3) 0.014(4)
C6 0.018(4) 0.040(4) 0.021(6) 0.001(3) 0.002(3) -0.003(4)
C7 0.044(5) 0.055(5) 0.034(5) -0.021(4) -0.005(4) 0.001(4)
N1 0.061(5) 0.034(4) 0.043(4) 0.003(4) 0.018(3) 0.000(3)
O1 0.090(5) 0.050(4) 0.079(6) 0.000(3) 0.037(4) -0.012(3)
O2 0.099(5) 0.053(4) 0.104(5) -0.006(4) 0.053(5) -0.003(4)

loop_
_atom_type_symbol
_atom_type_description
_atom_type_scat_dispersion_real
_atom_type_scat_dispersion_imag
_atom_type_scat_source
C C 0.0033 0.0016 'International Tables Vol C Tables 4.2.6.8 and 6.1.1.4'
H H 0.0000 0.0000 'International Tables Vol C Tables 4.2.6.8 and 6.1.1.4'
N N 0.0061 0.0033 'International Tables Vol C Tables 4.2.6.8 and 6.1.1.4'
O O 0.0106 0.0060 'International Tables Vol C Tables 4.2.6.8 and 6.1.1.4'
Br Br -0.2901 2.4595 'International Tables Vol C Tables 4.2.6.8 and 6.1.1.4'

loop_
_geom_angle_atom_site_label_1
_geom_angle_atom_site_label_2
_geom_angle_atom_site_label_3
_geom_angle
C6 C1 C2 120.5(7)
C6 C1 N1 115.5(7)
C2 C1 N1 123.9(7)
C3 C2 C1 118.6(7)
C3 C2 Br1 116.6(5)
C1 C2 Br1 124.7(5)
C4 C3 C2 120.3(7)
C4 C3 H3 119.9
C2 C3 H3 119.9
C3 C4 C5 122.4(7)
C3 C4 H4 118.8
C5 C4 H4 118.8
C4 C5 C6 117.2(7)
C4 C5 C7 121.3(7)
C6 C5 C7 121.5(8)
C1 C6 C5 120.9(7)
C1 C6 H6 119.6
C5 C6 H6 119.6
C5 C7 H7A 109.5
C5 C7 H7B 109.5
H7A C7 H7B 109.5
C5 C7 H7C 109.5
H7A C7 H7C 109.5
H7B C7 H7C 109.5
O2 N1 O1 120.7(9)
O2 N1 C1 120.3(8)
O1 N1 C1 118.6(8)

loop_
_geom_bond_atom_site_label_1
_geom_bond_atom_site_label_2
_geom_bond_distance
Br1 C2 1.901(7)
C1 C6 1.386(10)
C1 C2 1.389(10)
C1 N1 1.475(10)
C2 C3 1.373(10)
C3 C4 1.373(11)
C3 H3 0.9300
C4 C5 1.377(11)
C4 H4 0.9300
C5 C6 1.389(12)
C5 C7 1.510(10)
C6 H6 0.9300
C7 H7A 0.9600
C7 H7B 0.9600
C7 H7C 0.9600
N1 O2 1.170(10)
N1 O1 1.222(10)

loop_
_cod_related_entry_id
_cod_related_entry_database
_cod_related_entry_code
1 ChemSpider 71549
